data_2004459
loop_
_publ_author_name
'Anson, C. E.'
'Al-Jowder, O.'
'Jayasooriya, U. A.'
'Powell, A. K.'

_publ_section_title
;
 Dirubidium Tetrachlorodioxouranium(VI)--Water (1:2)
;
_journal_issue 2
_journal_name_full 'Acta Crystallographica Section C'
_journal_page_first 279
_journal_page_last 281
_journal_paper_doi 10.1107/S0108270195011723
_journal_volume 52
_journal_year 1996
_chemical_formula_iupac 'Rb2 [U1 O2 Cl4], 2H2 O1'
_chemical_formula_sum 'Cl4 H4 O4 Rb2 U'
_chemical_formula_weight 618.80
_space_group_IT_number 2
_symmetry_cell_setting triclinic
_symmetry_space_group_name_Hall '-P 1'
_symmetry_space_group_name_H-M 'P -1'
_atom_type_scat_source 'Cromer & Waber (1974)'
_cell_angle_alpha 91.96(5)
_cell_angle_beta 102.13(5)
_cell_angle_gamma 118.82(6)
_cell_formula_units_Z 1
_cell_length_a 6.795(5)
_cell_length_b 6.929(5)
_cell_length_c 7.457(4)
_cell_measurement_reflns_used 15
_cell_measurement_temperature 300
_cell_measurement_theta_max 13.7
_cell_measurement_theta_min 5.9
_cell_volume 297.0(4)
_diffrn_measurement_device 'Nicolet-Siemens P3/V'
_diffrn_measurement_method \w
_diffrn_radiation_type MoK\a
_diffrn_radiation_wavelength 0.71069
_diffrn_reflns_av_R_equivalents 0.0593
_diffrn_reflns_limit_h_max 8
_diffrn_reflns_limit_h_min -8
_diffrn_reflns_limit_k_max 9
_diffrn_reflns_limit_k_min -9
_diffrn_reflns_limit_l_max 9
_diffrn_reflns_limit_l_min 0
_diffrn_reflns_number 1397
_diffrn_reflns_theta_max 27.5
_diffrn_standards_decay_% 8
_diffrn_standards_interval_count 50
_diffrn_standards_number 2
_exptl_absorpt_coefficient_mu 21.92
_exptl_absorpt_correction_T_max 1.000
_exptl_absorpt_correction_T_min 0.489
_exptl_absorpt_correction_type 'empirical (DIFABS; Walker & Stuart, 1983)'
_exptl_crystal_colour 'greenish yellow'
_exptl_crystal_density_diffrn 3.48
_exptl_crystal_description block
_exptl_crystal_size_max 0.53
_exptl_crystal_size_mid 0.49
_exptl_crystal_size_min 0.29
_refine_diff_density_max '3.04 e \%A^-3^ (1.04\%A from U)'
_refine_diff_density_min -3.32
_refine_ls_extinction_method none
_refine_ls_goodness_of_fit_obs 2.79
_refine_ls_number_parameters 52
_refine_ls_number_reflns 1304
_refine_ls_R_factor_obs 0.0510
_refine_ls_shift/esd_max 0.024
_refine_ls_structure_factor_coef F
_refine_ls_weighting_details 'w = 1/[\s^2^(F) + 0.0005F^2^]'
_refine_ls_weighting_scheme calc
_refine_ls_wR_factor_obs 0.0507
_reflns_number_observed 1304
_reflns_number_total 1336
_reflns_observed_criterion F~o~>=6\s(F~o~)
_cod_data_source_file ab1276.cif
_cod_data_source_block ab1276a
_cod_depositor_comments
;
The following automatic conversions were performed:

'_refine_ls_weighting_scheme' value 'w = 1/[\s^2^(F) + 0.0005F^2^]'
was changed to 'calc'. New tag '_refine_ls_weighting_details' was
created. The value of the new tag was set to 'w = 1/[\s^2^(F) +
0.0005F^2^]'.

Automatic conversion script
Id: cif_fix_values 3143 2015-03-26 13:38:13Z robertas 
;
_cod_original_cell_volume 296.8(3)
_cod_original_formula_sum 'H4 Cl4 O4 Rb2 U'
_cod_database_code 2004459

loop_
_symmetry_equiv_pos_as_xyz
x,y,z
-x,-y,-z

loop_
_atom_site_label
_atom_site_fract_x
_atom_site_fract_y
_atom_site_fract_z
_atom_site_U_iso_or_equiv
_atom_site_attached_hydrogens
U 0 0 0 0.0110(3) 0
O(1) 0.2519(16) -0.0093(18) -0.0048(12) 0.032(5) 0
O(2) 0.7405(19) 0.2290(19) 0.4210(13) 0.039(6) 2
Cl(1) 0.2030(6) 0.2240(6) 0.3413(4) 0.031(2) 0
Cl(2) 0.1624(6) 0.3766(5) -0.1406(4) 0.030(1) 0
Rb 0.5652(2) 0.2465(2) 0.7403(2) 0.0267(7) 0

loop_
_geom_angle_atom_site_label_1
_geom_angle_atom_site_label_2
_geom_angle_atom_site_label_3
_geom_angle_site_symmetry_3
_geom_angle
_geom_angle_publ_flag
O(1) U Cl(1) . 89.5(3) yes
Cl(1) U Cl(2) . 90.80(10) yes
O(1) U Cl(2) . 89.5(3) yes
O(1) U O(1) 2_555 180 no

loop_
_geom_bond_atom_site_label_1
_geom_bond_atom_site_label_2
_geom_bond_distance
_geom_bond_publ_flag
U O(1) 1.751(9) yes
U Cl(2) 2.650(4) yes
U Cl(1) 2.644(3) yes

loop_
_geom_contact_atom_site_label_1
_geom_contact_atom_site_label_2
_geom_contact_distance
_geom_contact_site_symmetry_2
_geom_contact_publ_flag
O(2) Cl(1) 3.335(10) 1_655 yes
O(2) Rb 2.901(9) . yes
O(2) Cl(2) 3.392(10) 2_665 yes
O(2) Rb 2.949(9) 2_656 yes
Rb O(1) 3.049(9) 2_656 yes
Rb Cl(1) 3.385(3) . yes
Rb Cl(2) 3.527(3) 1_556 yes
Rb Cl(2) 3.601(3) 1_656 yes
Rb O(2) 2.949(9) 2_656 yes
Rb O(1) 3.095(9) 1_556 yes
Rb Cl(1) 3.361(3) 2_666 yes
Rb Cl(2) 3.412(3) 2_666 yes
Rb O(2) 2.901(9) . yes
